data_7025712
loop_
_publ_author_name
'Choong, Sam L.'
'Jones, Cameron'
'Stasch, Andreas'

_publ_section_title
;
 Using &quot;click&quot; chemistry to access a new class of tripodal
 P3-ligand containing P=C bonds.
;
_journal_issue 25
_journal_name_full 'Dalton transactions (Cambridge, England : 2003)'
_journal_page_first 5774
_journal_page_last 5776
_journal_paper_doi 10.1039/c002940h
_journal_volume 39
_journal_year 2010
_chemical_formula_sum 'C18 H24 N9 P3'
_chemical_formula_weight 459.37
_chemical_name_systematic
;
?
;
_space_group_IT_number 148
_symmetry_cell_setting hexagonal
_symmetry_space_group_name_Hall '-R 3'
_symmetry_space_group_name_H-M 'R -3 :H'
_atom_sites_solution_hydrogens geom
_atom_sites_solution_primary direct
_atom_sites_solution_secondary difmap
_audit_creation_method SHELXL-97
_cell_angle_alpha 90.00
_cell_angle_beta 90.00
_cell_angle_gamma 120.00
_cell_formula_units_Z 6
_cell_length_a 17.456(3)
_cell_length_b 17.456(3)
_cell_length_c 12.415(3)
_cell_measurement_temperature 123(2)
_cell_volume 3276.2(11)
_computing_structure_refinement 'SHELXL-97 (Sheldrick, 1997)'
_computing_structure_solution 'SHELXS-97 (Sheldrick, 1990)'
_diffrn_ambient_temperature 123(2)
_diffrn_measured_fraction_theta_full 0.992
_diffrn_measured_fraction_theta_max 0.992
_diffrn_measurement_device_type 'Nonius Kappa CCD'
_diffrn_radiation_monochromator graphite
_diffrn_radiation_source 'fine-focus sealed tube'
_diffrn_radiation_type MoK\a
_diffrn_radiation_wavelength 0.71073
_diffrn_reflns_av_R_equivalents 0.0548
_diffrn_reflns_av_sigmaI/netI 0.0752
_diffrn_reflns_limit_h_max 22
_diffrn_reflns_limit_h_min -22
_diffrn_reflns_limit_k_max 18
_diffrn_reflns_limit_k_min -18
_diffrn_reflns_limit_l_max 15
_diffrn_reflns_limit_l_min -15
_diffrn_reflns_number 2982
_diffrn_reflns_theta_full 27.00
_diffrn_reflns_theta_max 27.00
_diffrn_reflns_theta_min 3.16
_exptl_absorpt_coefficient_mu 0.298
_exptl_absorpt_correction_T_max 0.941
_exptl_absorpt_correction_T_min 0.872
_exptl_absorpt_correction_type multi-scan
_exptl_absorpt_process_details 'Sortav (Blessing, 1995)'
_exptl_crystal_colour colourless
_exptl_crystal_density_diffrn 1.397
_exptl_crystal_density_method 'not measured'
_exptl_crystal_description block
_exptl_crystal_F_000 1440
_exptl_crystal_size_max 0.45
_exptl_crystal_size_mid 0.25
_exptl_crystal_size_min 0.20
_refine_diff_density_max 0.429
_refine_diff_density_min -0.285
_refine_diff_density_rms 0.066
_refine_ls_extinction_method none
_refine_ls_goodness_of_fit_ref 1.055
_refine_ls_hydrogen_treatment constr
_refine_ls_matrix_type full
_refine_ls_number_parameters 93
_refine_ls_number_reflns 1586
_refine_ls_number_restraints 0
_refine_ls_restrained_S_all 1.055
_refine_ls_R_factor_all 0.0855
_refine_ls_R_factor_gt 0.0492
_refine_ls_shift/su_max 0.000
_refine_ls_shift/su_mean 0.000
_refine_ls_structure_factor_coef Fsqd
_refine_ls_weighting_details 'calc w=1/[\s^2^(Fo^2^)+(0.0626P)^2^+0.0000P] where P=(Fo^2^+2Fc^2^)/3'
_refine_ls_weighting_scheme calc
_refine_ls_wR_factor_gt 0.1165
_refine_ls_wR_factor_ref 0.1311
_reflns_number_gt 1048
_reflns_number_total 1586
_reflns_threshold_expression >2sigma(I)
_cod_data_source_file c002940h.txt
_cod_data_source_block compound4
_cod_original_cell_volume 3276.2(9)
_cod_original_sg_symbol_H-M R-3
_cod_database_code 7025712

loop_
_symmetry_equiv_pos_as_xyz
'x, y, z'
'-y, x-y, z'
'-x+y, -x, z'
'x+2/3, y+1/3, z+1/3'
'-y+2/3, x-y+1/3, z+1/3'
'-x+y+2/3, -x+1/3, z+1/3'
'x+1/3, y+2/3, z+2/3'
'-y+1/3, x-y+2/3, z+2/3'
'-x+y+1/3, -x+2/3, z+2/3'
'-x, -y, -z'
'y, -x+y, -z'
'x-y, x, -z'
'-x+2/3, -y+1/3, -z+1/3'
'y+2/3, -x+y+1/3, -z+1/3'
'x-y+2/3, x+1/3, -z+1/3'
'-x+1/3, -y+2/3, -z+2/3'
'y+1/3, -x+y+2/3, -z+2/3'
'x-y+1/3, x+2/3, -z+2/3'

loop_
_atom_site_label
_atom_site_type_symbol
_atom_site_fract_x
_atom_site_fract_y
_atom_site_fract_z
_atom_site_U_iso_or_equiv
_atom_site_adp_type
_atom_site_occupancy
_atom_site_symmetry_multiplicity
_atom_site_calc_flag
_atom_site_refinement_flags
P1 P 0.48199(4) 0.81988(5) 0.04234(6) 0.0344(3) Uani 1 1 d .
N1 N 0.54622(12) 0.83217(12) -0.06637(16) 0.0270(5) Uani 1 1 d .
C1 C 0.42182(14) 0.73489(14) -0.18349(18) 0.0224(5) Uani 1 1 d .
N2 N 0.63367(13) 0.87651(14) -0.04878(19) 0.0357(6) Uani 1 1 d .
C2 C 0.40185(14) 0.64612(15) -0.18384(18) 0.0222(5) Uani 1 1 d .
N3 N 0.65213(14) 0.90207(14) 0.05178(18) 0.0355(6) Uani 1 1 d .
C3 C 0.51760(14) 0.80737(15) -0.17964(18) 0.0257(6) Uani 1 1 d .
H3A H 0.5550 0.7867 -0.2147 0.031 Uiso 1 1 calc R
H3B H 0.5250 0.8597 -0.2196 0.031 Uiso 1 1 calc R
C4 C 0.47662(15) 0.62604(16) -0.1826(2) 0.0283(6) Uani 1 1 d .
H4A H 0.4527 0.5627 -0.1698 0.043 Uiso 1 1 calc R
H4B H 0.5183 0.6600 -0.1251 0.043 Uiso 1 1 calc R
H4C H 0.5073 0.6424 -0.2521 0.043 Uiso 1 1 calc R
C5 C 0.57951(16) 0.87912(16) 0.1127(2) 0.0334(6) Uani 1 1 d .
C6 C 0.59193(18) 0.90748(19) 0.2280(2) 0.0427(7) Uani 1 1 d .
H6A H 0.6258 0.8845 0.2652 0.064 Uiso 1 1 calc R
H6B H 0.5340 0.8843 0.2625 0.064 Uiso 1 1 calc R
H6C H 0.6241 0.9722 0.2318 0.064 Uiso 1 1 calc R

loop_
_atom_site_aniso_label
_atom_site_aniso_U_11
_atom_site_aniso_U_22
_atom_site_aniso_U_33
_atom_site_aniso_U_23
_atom_site_aniso_U_13
_atom_site_aniso_U_12
P1 0.0238(4) 0.0409(5) 0.0321(4) -0.0025(3) -0.0008(3) 0.0115(3)
N1 0.0204(11) 0.0218(10) 0.0363(13) -0.0009(9) -0.0011(9) 0.0086(9)
C1 0.0236(12) 0.0223(13) 0.0192(12) 0.0010(9) 0.0034(9) 0.0100(10)
N2 0.0217(11) 0.0350(13) 0.0491(15) -0.0012(11) -0.0016(10) 0.0131(10)
C2 0.0264(13) 0.0249(13) 0.0174(12) 0.0013(9) 0.0028(9) 0.0143(10)
N3 0.0287(12) 0.0338(13) 0.0436(14) -0.0034(11) -0.0063(11) 0.0153(10)
C3 0.0234(12) 0.0235(13) 0.0283(13) 0.0062(10) 0.0069(11) 0.0103(11)
C4 0.0263(13) 0.0281(13) 0.0324(14) -0.0029(11) 0.0037(11) 0.0149(11)
C5 0.0298(14) 0.0264(14) 0.0425(16) 0.0027(12) -0.0042(12) 0.0129(12)
C6 0.0396(16) 0.0407(17) 0.0391(18) -0.0045(13) -0.0078(13) 0.0136(14)

loop_
_atom_type_symbol
_atom_type_description
_atom_type_scat_dispersion_real
_atom_type_scat_dispersion_imag
_atom_type_scat_source
C C 0.0033 0.0016 'International Tables Vol C Tables 4.2.6.8 and 6.1.1.4'
H H 0.0000 0.0000 'International Tables Vol C Tables 4.2.6.8 and 6.1.1.4'
N N 0.0061 0.0033 'International Tables Vol C Tables 4.2.6.8 and 6.1.1.4'
P P 0.1023 0.0942 'International Tables Vol C Tables 4.2.6.8 and 6.1.1.4'

loop_
_geom_angle_atom_site_label_1
_geom_angle_atom_site_label_2
_geom_angle_atom_site_label_3
_geom_angle
_geom_angle_site_symmetry_1
N1 P1 C5 86.30(12) .
N2 N1 C3 116.33(19) .
N2 N1 P1 115.65(16) .
C3 N1 P1 127.74(15) .
C2 C1 C2 120.6(2) 2_665
C2 C1 C3 120.5(2) 2_665
C2 C1 C3 118.9(2) .
N3 N2 N1 111.5(2) .
C1 C2 C1 119.4(2) 3_565
C1 C2 C4 121.4(2) 3_565
C1 C2 C4 119.2(2) .
N2 N3 C5 113.4(2) .
N1 C3 C1 110.16(18) .
N1 C3 H3A 109.6 .
C1 C3 H3A 109.6 .
N1 C3 H3B 109.6 .
C1 C3 H3B 109.6 .
H3A C3 H3B 108.1 .
C2 C4 H4A 109.5 .
C2 C4 H4B 109.5 .
H4A C4 H4B 109.5 .
C2 C4 H4C 109.5 .
H4A C4 H4C 109.5 .
H4B C4 H4C 109.5 .
N3 C5 C6 118.6(2) .
N3 C5 P1 113.1(2) .
C6 C5 P1 128.4(2) .
C5 C6 H6A 109.5 .
C5 C6 H6B 109.5 .
H6A C6 H6B 109.5 .
C5 C6 H6C 109.5 .
H6A C6 H6C 109.5 .
H6B C6 H6C 109.5 .

loop_
_geom_bond_atom_site_label_1
_geom_bond_atom_site_label_2
_geom_bond_distance
_geom_bond_site_symmetry_2
P1 N1 1.698(2) .
P1 C5 1.723(3) .
N1 N2 1.340(3) .
N1 C3 1.483(3) .
C1 C2 1.404(3) 2_665
C1 C2 1.408(3) .
C1 C3 1.511(3) .
N2 N3 1.311(3) .
C2 C1 1.404(3) 3_565
C2 C4 1.511(3) .
N3 C5 1.353(3) .
C3 H3A 0.9900 .
C3 H3B 0.9900 .
C4 H4A 0.9800 .
C4 H4B 0.9800 .
C4 H4C 0.9800 .
C5 C6 1.494(4) .
C6 H6A 0.9800 .
C6 H6B 0.9800 .
C6 H6C 0.9800 .
